data_7107441
loop_
_publ_author_name
'Holger Braunschweig'
'Qing Ye'
'Krzysztof Radacki'

_publ_section_title
;
 High Yield Synthesis of a Neutral and Carbonyl-rich Terminal Arylborylene
 Complex
;
_journal_name_full Chem.Commun.
_journal_page_first 2701
_journal_paper_doi 10.1039/c2cc17445f
_journal_volume 48
_journal_year 2012
_chemical_formula_moiety 'C29 H32 B Fe O4 P'
_chemical_formula_sum 'C29 H32 B Fe O4 P'
_chemical_formula_weight 542.18
_chemical_name_common
;
?
;
_chemical_name_systematic
;
?
;
_space_group_IT_number 2
_symmetry_cell_setting triclinic
_symmetry_space_group_name_Hall '-P 1'
_symmetry_space_group_name_H-M 'P -1'
_atom_sites_solution_hydrogens geom
_atom_sites_solution_primary direct
_atom_sites_solution_secondary difmap
_audit_creation_method SHELXL-97
_cell_angle_alpha 79.362(4)
_cell_angle_beta 89.368(4)
_cell_angle_gamma 84.646(4)
_cell_formula_units_Z 4
_cell_length_a 9.1705(8)
_cell_length_b 16.2856(16)
_cell_length_c 18.7869(17)
_cell_measurement_reflns_used 7898
_cell_measurement_temperature 100(2)
_cell_measurement_theta_max 30.26
_cell_measurement_theta_min 2.34
_cell_volume 2745.5(4)
_computing_cell_refinement 'Saint+ ver. 7.68A (Bruker AXS)'
_computing_data_collection 'APEX2 ver. 2010.3 (Bruker AXS)'
_computing_data_reduction 'Saint+ ver. 7.68A (Bruker AXS)'
_computing_molecular_graphics 'XP ver. 5.1 (Bruker AXS, 1998)'
_computing_publication_material 'SHELXL-97 (Sheldrick, 2008)'
_computing_structure_refinement 'SHELXL-97 (Sheldrick, 1997)'
_computing_structure_solution 'SHELXS-97 (Sheldrick, 1990)'
_diffrn_ambient_temperature 100(2)
_diffrn_measured_fraction_theta_full 0.999
_diffrn_measured_fraction_theta_max 0.875
_diffrn_measurement_device_type 'Bruker APEX-II CCD'
_diffrn_measurement_method '\f and \w scans'
_diffrn_radiation_monochromator 'multi-layer mirror'
_diffrn_radiation_source 'rotating anode'
_diffrn_radiation_type MoK\a
_diffrn_radiation_wavelength 0.71073
_diffrn_reflns_av_R_equivalents 0.0422
_diffrn_reflns_av_sigmaI/netI 0.0266
_diffrn_reflns_limit_h_max 12
_diffrn_reflns_limit_h_min -12
_diffrn_reflns_limit_k_max 22
_diffrn_reflns_limit_k_min -21
_diffrn_reflns_limit_l_max 25
_diffrn_reflns_limit_l_min -26
_diffrn_reflns_number 163239
_diffrn_reflns_theta_full 26.00
_diffrn_reflns_theta_max 30.53
_diffrn_reflns_theta_min 1.10
_exptl_absorpt_coefficient_mu 0.640
_exptl_absorpt_correction_T_max 0.7461
_exptl_absorpt_correction_T_min 0.6935
_exptl_absorpt_correction_type multi-scan
_exptl_absorpt_process_details 'Sadabs 2008/1 (Brucker 2008)'
_exptl_crystal_colour colourless
_exptl_crystal_density_diffrn 1.312
_exptl_crystal_density_method 'not measured'
_exptl_crystal_description plate
_exptl_crystal_F_000 1136
_exptl_crystal_size_max 0.24
_exptl_crystal_size_mid 0.17
_exptl_crystal_size_min 0.06
_refine_diff_density_max 0.603
_refine_diff_density_min -0.323
_refine_diff_density_rms 0.058
_refine_ls_extinction_method none
_refine_ls_goodness_of_fit_ref 1.029
_refine_ls_hydrogen_treatment constr
_refine_ls_matrix_type full
_refine_ls_number_parameters 663
_refine_ls_number_reflns 14709
_refine_ls_number_restraints 0
_refine_ls_restrained_S_all 1.029
_refine_ls_R_factor_all 0.0442
_refine_ls_R_factor_gt 0.0318
_refine_ls_shift/su_max 0.001
_refine_ls_shift/su_mean 0.000
_refine_ls_structure_factor_coef Fsqd
_refine_ls_weighting_details 'calc w=1/[\s^2^(Fo^2^)+(0.0346P)^2^+1.5353P] where P=(Fo^2^+2Fc^2^)/3'
_refine_ls_weighting_scheme calc
_refine_ls_wR_factor_gt 0.0741
_refine_ls_wR_factor_ref 0.0797
_reflns_number_gt 12251
_reflns_number_total 14709
_reflns_threshold_expression >2sigma(I)
_cod_data_source_file c2cc17445f.txt
_cod_data_source_block 7
_cod_original_sg_symbol_H-M P-1
_cod_database_code 7107441

loop_
_symmetry_equiv_pos_as_xyz
'x, y, z'
'-x, -y, -z'

loop_
_atom_site_label
_atom_site_type_symbol
_atom_site_fract_x
_atom_site_fract_y
_atom_site_fract_z
_atom_site_U_iso_or_equiv
_atom_site_adp_type
_atom_site_occupancy
_atom_site_symmetry_multiplicity
_atom_site_calc_flag
_atom_site_refinement_flags
Fe1_1 Fe 0.30269(2) 0.345433(12) 0.229152(10) 0.01333(5) Uani 1 1 d .
C1_1 C 0.12183(15) 0.32600(8) 0.26151(7) 0.0173(3) Uani 1 1 d .
O1_1 O 0.00709(11) 0.31653(7) 0.28410(6) 0.0246(2) Uani 1 1 d .
C2_1 C 0.26758(16) 0.45691(9) 0.19999(7) 0.0193(3) Uani 1 1 d .
O2_1 O 0.24725(13) 0.52831(7) 0.18265(6) 0.0301(3) Uani 1 1 d .
O3_1 O 0.61467(12) 0.34458(7) 0.19410(6) 0.0283(2) Uani 1 1 d .
C3_1 C 0.49238(16) 0.34183(9) 0.20662(7) 0.0189(3) Uani 1 1 d .
B1_1 B 0.32502(16) 0.21606(10) 0.23211(8) 0.0157(3) Uani 1 1 d .
O4_1 O 0.28799(10) 0.21330(6) 0.16328(5) 0.01585(19) Uani 1 1 d .
C4_1 C 0.25699(14) 0.30297(8) 0.13286(7) 0.0139(2) Uani 1 1 d .
C1_2 C 0.36361(15) 0.13390(8) 0.29032(7) 0.0168(3) Uani 1 1 d .
C2_2 C 0.24935(16) 0.09085(9) 0.32620(7) 0.0186(3) Uani 1 1 d .
C3_2 C 0.28203(17) 0.02421(9) 0.38446(8) 0.0217(3) Uani 1 1 d .
C4_2 C 0.42742(18) 0.00180(9) 0.40523(8) 0.0245(3) Uani 1 1 d .
H4_2 H 0.4489 -0.0416 0.4460 0.029 Uiso 1 1 calc R
C5_2 C 0.54267(17) 0.04043(9) 0.36865(8) 0.0221(3) Uani 1 1 d .
C6_2 C 0.51031(16) 0.10652(9) 0.31002(7) 0.0194(3) Uani 1 1 d .
C7_2 C 0.09132(16) 0.11398(9) 0.30285(8) 0.0235(3) Uani 1 1 d .
H7A_2 H 0.0864 0.1578 0.2593 0.035 Uiso 1 1 calc R
H7B_2 H 0.0359 0.1347 0.3418 0.035 Uiso 1 1 calc R
H7C_2 H 0.0493 0.0644 0.2923 0.035 Uiso 1 1 calc R
C8_2 C 0.1611(2) -0.02247(10) 0.42379(9) 0.0302(4) Uani 1 1 d .
H8A_2 H 0.2037 -0.0673 0.4620 0.045 Uiso 1 1 calc R
H8B_2 H 0.1069 -0.0469 0.3895 0.045 Uiso 1 1 calc R
H8C_2 H 0.0943 0.0165 0.4454 0.045 Uiso 1 1 calc R
C9_2 C 0.69906(18) 0.01153(10) 0.39179(9) 0.0298(3) Uani 1 1 d .
H9A_2 H 0.7498 -0.0136 0.3537 0.045 Uiso 1 1 calc R
H9B_2 H 0.7000 -0.0303 0.4366 0.045 Uiso 1 1 calc R
H9C_2 H 0.7489 0.0596 0.4001 0.045 Uiso 1 1 calc R
C10_2 C 0.63511(17) 0.14715(10) 0.26805(9) 0.0253(3) Uani 1 1 d .
H10A_2 H 0.6750 0.1858 0.2954 0.038 Uiso 1 1 calc R
H10B_2 H 0.5988 0.1782 0.2209 0.038 Uiso 1 1 calc R
H10C_2 H 0.7122 0.1037 0.2607 0.038 Uiso 1 1 calc R
P1_3 P 0.36042(4) 0.35539(2) 0.342991(19) 0.01826(8) Uani 1 1 d .
C1_3 C 0.3458(2) 0.26323(11) 0.41267(8) 0.0328(4) Uani 1 1 d .
H1A_3 H 0.3666 0.2766 0.4601 0.049 Uiso 1 1 calc R
H1B_3 H 0.4166 0.2176 0.4032 0.049 Uiso 1 1 calc R
H1C_3 H 0.2465 0.2457 0.4123 0.049 Uiso 1 1 calc R
C2_3 C 0.24799(18) 0.43635(10) 0.37866(8) 0.0269(3) Uani 1 1 d .
H2A_3 H 0.1448 0.4254 0.3775 0.040 Uiso 1 1 calc R
H2B_3 H 0.2610 0.4913 0.3490 0.040 Uiso 1 1 calc R
H2C_3 H 0.2776 0.4359 0.4287 0.040 Uiso 1 1 calc R
C3_3 C 0.54359(19) 0.38248(15) 0.35737(10) 0.0412(5) Uani 1 1 d .
H3A_3 H 0.5565 0.3856 0.4085 0.062 Uiso 1 1 calc R
H3B_3 H 0.5579 0.4370 0.3272 0.062 Uiso 1 1 calc R
H3C_3 H 0.6155 0.3395 0.3442 0.062 Uiso 1 1 calc R
C1_4 C 0.35200(14) 0.32292(8) 0.06649(7) 0.0143(2) Uani 1 1 d .
C2_4 C 0.36411(15) 0.40505(8) 0.03084(7) 0.0162(3) Uani 1 1 d .
H2_4 H 0.3241 0.4505 0.0524 0.019 Uiso 1 1 calc R
C3_4 C 0.43375(15) 0.42163(9) -0.03579(7) 0.0178(3) Uani 1 1 d .
H3_4 H 0.4380 0.4780 -0.0599 0.021 Uiso 1 1 calc R
C4_4 C 0.49697(15) 0.35638(9) -0.06734(7) 0.0195(3) Uani 1 1 d .
H4_4 H 0.5433 0.3676 -0.1131 0.023 Uiso 1 1 calc R
C5_4 C 0.49141(16) 0.27466(9) -0.03103(8) 0.0206(3) Uani 1 1 d .
H5_4 H 0.5371 0.2296 -0.0513 0.025 Uiso 1 1 calc R
C6_4 C 0.41940(15) 0.25788(9) 0.03500(7) 0.0178(3) Uani 1 1 d .
H6_4 H 0.4160 0.2014 0.0590 0.021 Uiso 1 1 calc R
C1_5 C 0.09704(14) 0.31918(8) 0.11030(7) 0.0141(2) Uani 1 1 d .
C2_5 C 0.03139(15) 0.40084(8) 0.08900(7) 0.0162(3) Uani 1 1 d .
H2_5 H 0.0869 0.4469 0.0905 0.019 Uiso 1 1 calc R
C3_5 C -0.11314(15) 0.41591(9) 0.06568(7) 0.0187(3) Uani 1 1 d .
H3_5 H -0.1553 0.4720 0.0510 0.022 Uiso 1 1 calc R
C4_5 C -0.19678(15) 0.34942(10) 0.06361(7) 0.0208(3) Uani 1 1 d .
H4_5 H -0.2956 0.3596 0.0473 0.025 Uiso 1 1 calc R
C5_5 C -0.13395(16) 0.26815(9) 0.08560(8) 0.0208(3) Uani 1 1 d .
H5_5 H -0.1907 0.2223 0.0851 0.025 Uiso 1 1 calc R
C6_5 C 0.01175(15) 0.25279(9) 0.10851(7) 0.0175(3) Uani 1 1 d .
H6_5 H 0.0535 0.1966 0.1230 0.021 Uiso 1 1 calc R
Fe1_11 Fe 0.89753(2) 0.707276(11) 0.257936(10) 0.01294(5) Uani 1 1 d .
C1_11 C 0.70939(16) 0.73236(9) 0.23053(7) 0.0179(3) Uani 1 1 d .
O1_11 O 0.59024(11) 0.74476(7) 0.21076(6) 0.0249(2) Uani 1 1 d .
C2_11 C 0.88378(17) 0.59557(9) 0.27698(8) 0.0210(3) Uani 1 1 d .
O2_11 O 0.87439(15) 0.52475(7) 0.28942(7) 0.0357(3) Uani 1 1 d .
C3_11 C 1.08860(16) 0.69905(8) 0.27884(7) 0.0176(3) Uani 1 1 d .
O3_11 O 1.21228(12) 0.68921(7) 0.29015(6) 0.0256(2) Uani 1 1 d .
B1_11 B 0.89480(16) 0.83219(9) 0.26794(8) 0.0147(3) Uani 1 1 d .
O4_11 O 0.85958(10) 0.82854(6) 0.33836(5) 0.01592(19) Uani 1 1 d .
C4_11 C 0.84875(15) 0.73757(8) 0.36034(7) 0.0150(3) Uani 1 1 d .
C1_12 C 0.91878(15) 0.91480(8) 0.21235(7) 0.0157(3) Uani 1 1 d .
C2_12 C 1.06188(15) 0.93642(8) 0.19439(7) 0.0169(3) Uani 1 1 d .
C3_12 C 1.08479(17) 0.99753(9) 0.13325(8) 0.0205(3) Uani 1 1 d .
C4_12 C 0.96431(18) 1.03703(9) 0.09201(8) 0.0233(3) Uani 1 1 d .
H4_12 H 0.9801 1.0763 0.0492 0.028 Uiso 1 1 calc R
C5_12 C 0.82175(17) 1.02093(8) 0.11135(8) 0.0215(3) Uani 1 1 d .
C6_12 C 0.79815(16) 0.96011(8) 0.17279(7) 0.0179(3) Uani 1 1 d .
C7_12 C 1.19137(16) 0.89584(9) 0.24149(8) 0.0214(3) Uani 1 1 d .
H7A_12 H 1.2572 0.8626 0.2140 0.032 Uiso 1 1 calc R
H7B_12 H 1.1566 0.8592 0.2844 0.032 Uiso 1 1 calc R
H7C_12 H 1.2441 0.9395 0.2565 0.032 Uiso 1 1 calc R
C8_12 C 1.23725(19) 1.02080(10) 0.11214(9) 0.0296(3) Uani 1 1 d .
H8A_12 H 1.2330 1.0599 0.0657 0.044 Uiso 1 1 calc R
H8B_12 H 1.3004 0.9701 0.1076 0.044 Uiso 1 1 calc R
H8C_12 H 1.2771 1.0474 0.1494 0.044 Uiso 1 1 calc R
C9_12 C 0.6940(2) 1.06665(10) 0.06585(9) 0.0311(4) Uani 1 1 d .
H9A_12 H 0.6365 1.0258 0.0495 0.047 Uiso 1 1 calc R
H9B_12 H 0.7307 1.1038 0.0237 0.047 Uiso 1 1 calc R
H9C_12 H 0.6321 1.1001 0.0948 0.047 Uiso 1 1 calc R
C10_12 C 0.64293(16) 0.94279(9) 0.19388(9) 0.0242(3) Uani 1 1 d .
H10A_12 H 0.5860 0.9954 0.1990 0.036 Uiso 1 1 calc R
H10B_12 H 0.6438 0.9032 0.2400 0.036 Uiso 1 1 calc R
H10C_12 H 0.5983 0.9186 0.1563 0.036 Uiso 1 1 calc R
P1_13 P 0.95398(4) 0.72021(2) 0.139733(18) 0.01391(7) Uani 1 1 d .
C1_13 C 0.85507(17) 0.80428(9) 0.07634(7) 0.0214(3) Uani 1 1 d .
H1A_13 H 0.8848 0.8584 0.0836 0.032 Uiso 1 1 calc R
H1B_13 H 0.7496 0.8028 0.0846 0.032 Uiso 1 1 calc R
H1C_13 H 0.8775 0.7969 0.0267 0.032 Uiso 1 1 calc R
C2_13 C 0.92260(17) 0.62883(9) 0.10159(8) 0.0204(3) Uani 1 1 d .
H2A_13 H 0.9527 0.6377 0.0507 0.031 Uiso 1 1 calc R
H2B_13 H 0.8183 0.6201 0.1047 0.031 Uiso 1 1 calc R
H2C_13 H 0.9799 0.5793 0.1287 0.031 Uiso 1 1 calc R
C3_13 C 1.14213(16) 0.73870(10) 0.11509(8) 0.0210(3) Uani 1 1 d .
H3A_13 H 1.2089 0.6938 0.1425 0.032 Uiso 1 1 calc R
H3B_13 H 1.1636 0.7928 0.1263 0.032 Uiso 1 1 calc R
H3C_13 H 1.1552 0.7395 0.0631 0.032 Uiso 1 1 calc R
C1_14 C 0.95208(15) 0.70595(9) 0.42403(7) 0.0160(3) Uani 1 1 d .
C2_14 C 1.00987(16) 0.62253(9) 0.44170(7) 0.0192(3) Uani 1 1 d .
H2_14 H 0.9961 0.5853 0.4094 0.023 Uiso 1 1 calc R
C3_14 C 1.08760(16) 0.59293(10) 0.50597(8) 0.0223(3) Uani 1 1 d .
H3_14 H 1.1256 0.5357 0.5173 0.027 Uiso 1 1 calc R
C4_14 C 1.10993(16) 0.64634(10) 0.55340(8) 0.0238(3) Uani 1 1 d .
H4_14 H 1.1597 0.6256 0.5981 0.029 Uiso 1 1 calc R
C5_14 C 1.05905(17) 0.73014(10) 0.53498(8) 0.0251(3) Uani 1 1 d .
H5_14 H 1.0777 0.7677 0.5663 0.030 Uiso 1 1 calc R
C6_14 C 0.98060(16) 0.75996(9) 0.47088(8) 0.0211(3) Uani 1 1 d .
H6_14 H 0.9461 0.8177 0.4589 0.025 Uiso 1 1 calc R
C1_15 C 0.69307(15) 0.72327(9) 0.38387(7) 0.0164(3) Uani 1 1 d .
C2_15 C 0.65298(16) 0.64158(9) 0.40679(7) 0.0208(3) Uani 1 1 d .
H2_15 H 0.7244 0.5951 0.4083 0.025 Uiso 1 1 calc R
C3_15 C 0.51004(17) 0.62775(10) 0.42737(8) 0.0249(3) Uani 1 1 d .
H3_15 H 0.4847 0.5720 0.4429 0.030 Uiso 1 1 calc R
C4_15 C 0.40401(17) 0.69476(11) 0.42541(8) 0.0263(3) Uani 1 1 d .
H4_15 H 0.3061 0.6852 0.4390 0.032 Uiso 1 1 calc R
C5_15 C 0.44238(17) 0.77534(11) 0.40345(8) 0.0256(3) Uani 1 1 d .
H5_15 H 0.3703 0.8215 0.4022 0.031 Uiso 1 1 calc R
C6_15 C 0.58573(16) 0.78995(9) 0.38311(7) 0.0201(3) Uani 1 1 d .
H6_15 H 0.6105 0.8459 0.3686 0.024 Uiso 1 1 calc R

loop_
_atom_site_aniso_label
_atom_site_aniso_U_11
_atom_site_aniso_U_22
_atom_site_aniso_U_33
_atom_site_aniso_U_23
_atom_site_aniso_U_13
_atom_site_aniso_U_12
Fe1_1 0.01228(10) 0.01713(9) 0.01085(9) -0.00360(7) -0.00062(7) -0.00070(7)
C1_1 0.0195(7) 0.0204(6) 0.0129(6) -0.0056(5) -0.0029(5) -0.0004(5)
O1_1 0.0180(5) 0.0350(6) 0.0229(5) -0.0099(4) 0.0051(4) -0.0049(4)
C2_1 0.0193(7) 0.0236(7) 0.0162(6) -0.0063(5) -0.0023(5) -0.0024(5)
O2_1 0.0369(7) 0.0197(5) 0.0331(6) -0.0037(4) -0.0059(5) -0.0016(5)
O3_1 0.0181(6) 0.0422(7) 0.0258(6) -0.0081(5) 0.0059(4) -0.0057(5)
C3_1 0.0214(8) 0.0231(7) 0.0125(6) -0.0042(5) -0.0005(5) -0.0023(5)
B1_1 0.0118(7) 0.0194(7) 0.0157(7) -0.0025(6) 0.0011(5) -0.0009(5)
O4_1 0.0183(5) 0.0139(4) 0.0145(4) -0.0015(3) -0.0014(4) 0.0005(4)
C4_1 0.0157(6) 0.0137(6) 0.0118(6) -0.0017(5) -0.0013(5) 0.0004(5)
C1_2 0.0201(7) 0.0174(6) 0.0128(6) -0.0036(5) -0.0005(5) 0.0011(5)
C2_2 0.0227(7) 0.0186(6) 0.0148(6) -0.0044(5) 0.0007(5) -0.0005(5)
C3_2 0.0314(8) 0.0195(7) 0.0144(6) -0.0039(5) 0.0035(6) -0.0028(6)
C4_2 0.0365(9) 0.0200(7) 0.0152(7) -0.0011(5) -0.0036(6) 0.0029(6)
C5_2 0.0270(8) 0.0199(7) 0.0191(7) -0.0056(5) -0.0056(6) 0.0046(6)
C6_2 0.0217(7) 0.0198(7) 0.0165(6) -0.0043(5) -0.0010(5) 0.0010(5)
C7_2 0.0216(8) 0.0242(7) 0.0238(7) -0.0022(6) 0.0023(6) -0.0031(6)
C8_2 0.0395(10) 0.0279(8) 0.0217(8) 0.0007(6) 0.0070(7) -0.0063(7)
C9_2 0.0300(9) 0.0269(8) 0.0301(8) -0.0032(6) -0.0106(7) 0.0065(6)
C10_2 0.0203(8) 0.0257(7) 0.0284(8) -0.0026(6) 0.0002(6) 0.0011(6)
P1_3 0.01472(17) 0.02869(19) 0.01248(16) -0.00721(14) -0.00103(13) -0.00090(14)
C1_3 0.0493(11) 0.0337(9) 0.0141(7) -0.0038(6) -0.0028(7) 0.0025(8)
C2_3 0.0284(8) 0.0333(8) 0.0216(7) -0.0135(6) 0.0015(6) 0.0003(6)
C3_3 0.0209(8) 0.0836(15) 0.0272(9) -0.0277(9) -0.0004(7) -0.0126(9)
C1_4 0.0110(6) 0.0204(6) 0.0115(6) -0.0034(5) -0.0033(5) -0.0009(5)
C2_4 0.0133(6) 0.0195(6) 0.0163(6) -0.0051(5) -0.0012(5) -0.0001(5)
C3_4 0.0133(6) 0.0232(7) 0.0163(6) -0.0013(5) -0.0014(5) -0.0032(5)
C4_4 0.0128(6) 0.0317(7) 0.0149(6) -0.0056(5) 0.0013(5) -0.0036(5)
C5_4 0.0161(7) 0.0264(7) 0.0212(7) -0.0104(6) 0.0022(5) 0.0006(5)
C6_4 0.0162(7) 0.0191(6) 0.0182(6) -0.0042(5) -0.0006(5) -0.0003(5)
C1_5 0.0148(6) 0.0192(6) 0.0087(5) -0.0039(5) 0.0000(5) -0.0012(5)
C2_5 0.0165(7) 0.0192(6) 0.0134(6) -0.0043(5) 0.0003(5) -0.0018(5)
C3_5 0.0165(7) 0.0247(7) 0.0144(6) -0.0046(5) -0.0004(5) 0.0033(5)
C4_5 0.0133(7) 0.0349(8) 0.0155(6) -0.0090(6) -0.0012(5) -0.0008(6)
C5_5 0.0174(7) 0.0286(7) 0.0190(7) -0.0086(6) 0.0010(5) -0.0077(6)
C6_5 0.0190(7) 0.0199(6) 0.0143(6) -0.0047(5) 0.0007(5) -0.0025(5)
Fe1_11 0.01393(10) 0.01440(9) 0.01055(9) -0.00216(7) 0.00010(7) -0.00186(7)
C1_11 0.0221(7) 0.0201(6) 0.0124(6) -0.0041(5) 0.0028(5) -0.0045(5)
O1_11 0.0179(5) 0.0356(6) 0.0221(5) -0.0076(4) -0.0034(4) -0.0033(4)
C2_11 0.0266(8) 0.0208(7) 0.0159(6) -0.0034(5) -0.0006(5) -0.0031(6)
O2_11 0.0558(8) 0.0189(5) 0.0325(6) -0.0023(5) -0.0018(6) -0.0089(5)
C3_11 0.0231(8) 0.0177(6) 0.0116(6) -0.0023(5) 0.0011(5) -0.0013(5)
O3_11 0.0184(6) 0.0349(6) 0.0227(5) -0.0043(4) -0.0039(4) 0.0006(4)
B1_11 0.0118(7) 0.0165(7) 0.0155(7) -0.0023(5) -0.0012(5) -0.0008(5)
O4_11 0.0189(5) 0.0154(4) 0.0139(4) -0.0032(3) 0.0023(4) -0.0028(4)
C4_11 0.0170(7) 0.0158(6) 0.0122(6) -0.0018(5) 0.0009(5) -0.0027(5)
C1_12 0.0202(7) 0.0142(6) 0.0134(6) -0.0046(5) 0.0012(5) -0.0015(5)
C2_12 0.0204(7) 0.0150(6) 0.0164(6) -0.0058(5) 0.0004(5) -0.0023(5)
C3_12 0.0256(8) 0.0158(6) 0.0212(7) -0.0047(5) 0.0047(6) -0.0049(5)
C4_12 0.0350(9) 0.0146(6) 0.0191(7) 0.0004(5) 0.0024(6) -0.0036(6)
C5_12 0.0297(8) 0.0142(6) 0.0201(7) -0.0030(5) -0.0043(6) 0.0006(6)
C6_12 0.0210(7) 0.0149(6) 0.0184(6) -0.0050(5) -0.0012(5) 0.0000(5)
C7_12 0.0198(7) 0.0228(7) 0.0224(7) -0.0053(6) -0.0017(6) -0.0045(6)
C8_12 0.0309(9) 0.0239(7) 0.0333(9) -0.0011(6) 0.0099(7) -0.0082(6)
C9_12 0.0388(10) 0.0214(7) 0.0301(8) 0.0019(6) -0.0123(7) 0.0007(7)
C10_12 0.0206(8) 0.0223(7) 0.0284(8) -0.0036(6) -0.0022(6) 0.0027(6)
P1_13 0.01498(17) 0.01604(15) 0.01115(15) -0.00378(12) 0.00037(12) -0.00128(12)
C1_13 0.0264(8) 0.0231(7) 0.0135(6) -0.0029(5) -0.0010(5) 0.0027(6)
C2_13 0.0244(7) 0.0212(7) 0.0179(7) -0.0089(5) -0.0009(5) -0.0028(6)
C3_13 0.0190(7) 0.0293(7) 0.0162(6) -0.0062(6) 0.0034(5) -0.0059(6)
C1_14 0.0137(6) 0.0224(6) 0.0118(6) -0.0013(5) 0.0020(5) -0.0050(5)
C2_14 0.0195(7) 0.0220(7) 0.0159(6) -0.0012(5) -0.0006(5) -0.0057(5)
C3_14 0.0176(7) 0.0269(7) 0.0196(7) 0.0044(6) -0.0008(5) -0.0052(6)
C4_14 0.0144(7) 0.0417(9) 0.0134(6) 0.0018(6) -0.0011(5) -0.0069(6)
C5_14 0.0205(8) 0.0397(9) 0.0179(7) -0.0106(6) -0.0013(6) -0.0060(6)
C6_14 0.0200(7) 0.0264(7) 0.0177(7) -0.0060(6) -0.0002(5) -0.0025(6)
C1_15 0.0174(7) 0.0235(7) 0.0089(6) -0.0029(5) 0.0004(5) -0.0045(5)
C2_15 0.0211(7) 0.0257(7) 0.0157(6) -0.0018(5) -0.0004(5) -0.0066(6)
C3_15 0.0265(8) 0.0330(8) 0.0163(7) -0.0014(6) 0.0006(6) -0.0141(6)
C4_15 0.0174(7) 0.0457(9) 0.0167(7) -0.0043(6) 0.0015(5) -0.0102(6)
C5_15 0.0184(7) 0.0386(9) 0.0195(7) -0.0063(6) 0.0014(6) 0.0008(6)
C6_15 0.0192(7) 0.0266(7) 0.0144(6) -0.0037(5) 0.0008(5) -0.0020(6)

loop_
_atom_type_symbol
_atom_type_description
_atom_type_scat_dispersion_real
_atom_type_scat_dispersion_imag
_atom_type_scat_source
C C 0.0033 0.0016 'International Tables Vol C Tables 4.2.6.8 and 6.1.1.4'
H H 0.0000 0.0000 'International Tables Vol C Tables 4.2.6.8 and 6.1.1.4'
B B 0.0013 0.0007 'International Tables Vol C Tables 4.2.6.8 and 6.1.1.4'
O O 0.0106 0.0060 'International Tables Vol C Tables 4.2.6.8 and 6.1.1.4'
P P 0.1023 0.0942 'International Tables Vol C Tables 4.2.6.8 and 6.1.1.4'
Fe Fe 0.3463 0.8444 'International Tables Vol C Tables 4.2.6.8 and 6.1.1.4'

loop_
_geom_angle_atom_site_label_1
_geom_angle_atom_site_label_2
_geom_angle_atom_site_label_3
_geom_angle
C3_1 Fe1_1 C1_1 167.56(6)
C3_1 Fe1_1 C2_1 95.07(7)
C1_1 Fe1_1 C2_1 97.15(6)
C3_1 Fe1_1 B1_1 85.73(6)
C1_1 Fe1_1 B1_1 83.23(6)
C2_1 Fe1_1 B1_1 163.30(6)
C3_1 Fe1_1 C4_1 89.87(6)
C1_1 Fe1_1 C4_1 90.12(6)
C2_1 Fe1_1 C4_1 100.74(6)
B1_1 Fe1_1 C4_1 62.56(5)
C3_1 Fe1_1 P1_3 89.54(4)
C1_1 Fe1_1 P1_3 87.34(4)
C2_1 Fe1_1 P1_3 93.88(5)
B1_1 Fe1_1 P1_3 102.81(4)
C4_1 Fe1_1 P1_3 165.36(4)
O1_1 C1_1 Fe1_1 176.70(12)
O2_1 C2_1 Fe1_1 178.41(13)
O3_1 C3_1 Fe1_1 175.16(13)
O4_1 B1_1 C1_2 122.08(12)
O4_1 B1_1 Fe1_1 100.60(9)
C1_2 B1_1 Fe1_1 137.26(10)
B1_1 O4_1 C4_1 101.25(10)
O4_1 C4_1 C1_4 107.71(10)
O4_1 C4_1 C1_5 108.48(10)
C1_4 C4_1 C1_5 109.21(10)
O4_1 C4_1 Fe1_1 95.59(7)
C1_4 C4_1 Fe1_1 120.73(9)
C1_5 C4_1 Fe1_1 113.56(8)
C6_2 C1_2 C2_2 119.86(12)
C6_2 C1_2 B1_1 120.58(12)
C2_2 C1_2 B1_1 119.42(12)
C3_2 C2_2 C1_2 119.77(13)
C3_2 C2_2 C7_2 118.73(13)
C1_2 C2_2 C7_2 121.50(12)
C4_2 C3_2 C2_2 118.88(14)
C4_2 C3_2 C8_2 120.56(13)
C2_2 C3_2 C8_2 120.56(14)
C3_2 C4_2 C5_2 122.55(13)
C3_2 C4_2 H4_2 118.7
C5_2 C4_2 H4_2 118.7
C4_2 C5_2 C6_2 118.60(14)
C4_2 C5_2 C9_2 120.42(13)
C6_2 C5_2 C9_2 120.98(14)
C5_2 C6_2 C1_2 120.15(13)
C5_2 C6_2 C10_2 119.12(13)
C1_2 C6_2 C10_2 120.74(12)
C2_2 C7_2 H7A_2 109.5
C2_2 C7_2 H7B_2 109.5
H7A_2 C7_2 H7B_2 109.5
C2_2 C7_2 H7C_2 109.5
H7A_2 C7_2 H7C_2 109.5
H7B_2 C7_2 H7C_2 109.5
C3_2 C8_2 H8A_2 109.5
C3_2 C8_2 H8B_2 109.5
H8A_2 C8_2 H8B_2 109.5
C3_2 C8_2 H8C_2 109.5
H8A_2 C8_2 H8C_2 109.5
H8B_2 C8_2 H8C_2 109.5
C5_2 C9_2 H9A_2 109.5
C5_2 C9_2 H9B_2 109.5
H9A_2 C9_2 H9B_2 109.5
C5_2 C9_2 H9C_2 109.5
H9A_2 C9_2 H9C_2 109.5
H9B_2 C9_2 H9C_2 109.5
C6_2 C10_2 H10A_2 109.5
C6_2 C10_2 H10B_2 109.5
H10A_2 C10_2 H10B_2 109.5
C6_2 C10_2 H10C_2 109.5
H10A_2 C10_2 H10C_2 109.5
H10B_2 C10_2 H10C_2 109.5
C3_3 P1_3 C1_3 102.62(10)
C3_3 P1_3 C2_3 101.83(9)
C1_3 P1_3 C2_3 102.58(8)
C3_3 P1_3 Fe1_1 116.39(6)
C1_3 P1_3 Fe1_1 117.15(6)
C2_3 P1_3 Fe1_1 114.13(5)
P1_3 C1_3 H1A_3 109.5
P1_3 C1_3 H1B_3 109.5
H1A_3 C1_3 H1B_3 109.5
P1_3 C1_3 H1C_3 109.5
H1A_3 C1_3 H1C_3 109.5
H1B_3 C1_3 H1C_3 109.5
P1_3 C2_3 H2A_3 109.5
P1_3 C2_3 H2B_3 109.5
H2A_3 C2_3 H2B_3 109.5
P1_3 C2_3 H2C_3 109.5
H2A_3 C2_3 H2C_3 109.5
H2B_3 C2_3 H2C_3 109.5
P1_3 C3_3 H3A_3 109.5
P1_3 C3_3 H3B_3 109.5
H3A_3 C3_3 H3B_3 109.5
P1_3 C3_3 H3C_3 109.5
H3A_3 C3_3 H3C_3 109.5
H3B_3 C3_3 H3C_3 109.5
C2_4 C1_4 C6_4 117.69(12)
C2_4 C1_4 C4_1 122.07(12)
C6_4 C1_4 C4_1 119.96(12)
C3_4 C2_4 C1_4 121.15(13)
C3_4 C2_4 H2_4 119.4
C1_4 C2_4 H2_4 119.4
C4_4 C3_4 C2_4 120.50(13)
C4_4 C3_4 H3_4 119.8
C2_4 C3_4 H3_4 119.8
C5_4 C4_4 C3_4 118.95(13)
C5_4 C4_4 H4_4 120.5
C3_4 C4_4 H4_4 120.5
C4_4 C5_4 C6_4 120.62(13)
C4_4 C5_4 H5_4 119.7
C6_4 C5_4 H5_4 119.7
C5_4 C6_4 C1_4 121.00(13)
C5_4 C6_4 H6_4 119.5
C1_4 C6_4 H6_4 119.5
C2_5 C1_5 C6_5 117.93(12)
C2_5 C1_5 C4_1 121.05(12)
C6_5 C1_5 C4_1 121.00(12)
C3_5 C2_5 C1_5 121.26(13)
C3_5 C2_5 H2_5 119.4
C1_5 C2_5 H2_5 119.4
C2_5 C3_5 C4_5 120.37(13)
C2_5 C3_5 H3_5 119.8
C4_5 C3_5 H3_5 119.8
C5_5 C4_5 C3_5 119.06(13)
C5_5 C4_5 H4_5 120.5
C3_5 C4_5 H4_5 120.5
C4_5 C5_5 C6_5 120.69(13)
C4_5 C5_5 H5_5 119.7
C6_5 C5_5 H5_5 119.7
C5_5 C6_5 C1_5 120.68(13)
C5_5 C6_5 H6_5 119.7
C1_5 C6_5 H6_5 119.7
C3_11 Fe1_11 C1_11 170.95(6)
C3_11 Fe1_11 C2_11 94.75(7)
C1_11 Fe1_11 C2_11 94.04(7)
C3_11 Fe1_11 B1_11 86.34(6)
C1_11 Fe1_11 B1_11 85.90(6)
C2_11 Fe1_11 B1_11 162.95(6)
C3_11 Fe1_11 C4_11 89.77(6)
C1_11 Fe1_11 C4_11 90.75(6)
C2_11 Fe1_11 C4_11 100.62(6)
B1_11 Fe1_11 C4_11 62.35(5)
C3_11 Fe1_11 P1_13 89.08(4)
C1_11 Fe1_11 P1_13 87.53(4)
C2_11 Fe1_11 P1_13 98.05(5)
B1_11 Fe1_11 P1_13 98.98(4)
C4_11 Fe1_11 P1_13 161.32(4)
O1_11 C1_11 Fe1_11 176.07(12)
O2_11 C2_11 Fe1_11 179.54(16)
O3_11 C3_11 Fe1_11 175.51(12)
O4_11 B1_11 C1_12 125.25(12)
O4_11 B1_11 Fe1_11 101.70(9)
C1_12 B1_11 Fe1_11 133.01(10)
B1_11 O4_11 C4_11 99.90(10)
O4_11 C4_11 C1_15 108.87(11)
O4_11 C4_11 C1_14 107.51(10)
C1_15 C4_11 C1_14 109.40(10)
O4_11 C4_11 Fe1_11 96.05(7)
C1_15 C4_11 Fe1_11 112.91(9)
C1_14 C4_11 Fe1_11 120.66(9)
C6_12 C1_12 C2_12 119.80(12)
C6_12 C1_12 B1_11 119.31(12)
C2_12 C1_12 B1_11 120.22(12)
C3_12 C2_12 C1_12 119.96(13)
C3_12 C2_12 C7_12 119.27(13)
C1_12 C2_12 C7_12 120.75(12)
C4_12 C3_12 C2_12 118.85(13)
C4_12 C3_12 C8_12 120.16(13)
C2_12 C3_12 C8_12 120.99(14)
C5_12 C4_12 C3_12 122.22(13)
C5_12 C4_12 H4_12 118.9
C3_12 C4_12 H4_12 118.9
C4_12 C5_12 C6_12 119.10(13)
C4_12 C5_12 C9_12 120.43(14)
C6_12 C5_12 C9_12 120.46(14)
C5_12 C6_12 C1_12 119.73(13)
C5_12 C6_12 C10_12 119.05(13)
C1_12 C6_12 C10_12 121.20(12)
C2_12 C7_12 H7A_12 109.5
C2_12 C7_12 H7B_12 109.5
H7A_12 C7_12 H7B_12 109.5
C2_12 C7_12 H7C_12 109.5
H7A_12 C7_12 H7C_12 109.5
H7B_12 C7_12 H7C_12 109.5
C3_12 C8_12 H8A_12 109.5
C3_12 C8_12 H8B_12 109.5
H8A_12 C8_12 H8B_12 109.5
C3_12 C8_12 H8C_12 109.5
H8A_12 C8_12 H8C_12 109.5
H8B_12 C8_12 H8C_12 109.5
C5_12 C9_12 H9A_12 109.5
C5_12 C9_12 H9B_12 109.5
H9A_12 C9_12 H9B_12 109.5
C5_12 C9_12 H9C_12 109.5
H9A_12 C9_12 H9C_12 109.5
H9B_12 C9_12 H9C_12 109.5
C6_12 C10_12 H10A_12 109.5
C6_12 C10_12 H10B_12 109.5
H10A_12 C10_12 H10B_12 109.5
C6_12 C10_12 H10C_12 109.5
H10A_12 C10_12 H10C_12 109.5
H10B_12 C10_12 H10C_12 109.5
C2_13 P1_13 C1_13 101.84(7)
C2_13 P1_13 C3_13 103.77(7)
C1_13 P1_13 C3_13 100.59(7)
C2_13 P1_13 Fe1_11 113.64(5)
C1_13 P1_13 Fe1_11 117.98(5)
C3_13 P1_13 Fe1_11 116.81(5)
P1_13 C1_13 H1A_13 109.5
P1_13 C1_13 H1B_13 109.5
H1A_13 C1_13 H1B_13 109.5
P1_13 C1_13 H1C_13 109.5
H1A_13 C1_13 H1C_13 109.5
H1B_13 C1_13 H1C_13 109.5
P1_13 C2_13 H2A_13 109.5
P1_13 C2_13 H2B_13 109.5
H2A_13 C2_13 H2B_13 109.5
P1_13 C2_13 H2C_13 109.5
H2A_13 C2_13 H2C_13 109.5
H2B_13 C2_13 H2C_13 109.5
P1_13 C3_13 H3A_13 109.5
P1_13 C3_13 H3B_13 109.5
H3A_13 C3_13 H3B_13 109.5
P1_13 C3_13 H3C_13 109.5
H3A_13 C3_13 H3C_13 109.5
H3B_13 C3_13 H3C_13 109.5
C2_14 C1_14 C6_14 118.05(13)
C2_14 C1_14 C4_11 122.41(12)
C6_14 C1_14 C4_11 119.28(12)
C3_14 C2_14 C1_14 120.93(13)
C3_14 C2_14 H2_14 119.5
C1_14 C2_14 H2_14 119.5
C4_14 C3_14 C2_14 120.41(14)
C4_14 C3_14 H3_14 119.8
C2_14 C3_14 H3_14 119.8
C5_14 C4_14 C3_14 119.26(13)
C5_14 C4_14 H4_14 120.4
C3_14 C4_14 H4_14 120.4
C4_14 C5_14 C6_14 120.48(14)
C4_14 C5_14 H5_14 119.8
C6_14 C5_14 H5_14 119.8
C5_14 C6_14 C1_14 120.75(14)
C5_14 C6_14 H6_14 119.6
C1_14 C6_14 H6_14 119.6
C6_15 C1_15 C2_15 118.03(13)
C6_15 C1_15 C4_11 121.61(12)
C2_15 C1_15 C4_11 120.36(13)
C3_15 C2_15 C1_15 120.81(14)
C3_15 C2_15 H2_15 119.6
C1_15 C2_15 H2_15 119.6
C4_15 C3_15 C2_15 120.45(14)
C4_15 C3_15 H3_15 119.8
C2_15 C3_15 H3_15 119.8
C5_15 C4_15 C3_15 119.25(14)
C5_15 C4_15 H4_15 120.4
C3_15 C4_15 H4_15 120.4
C4_15 C5_15 C6_15 120.76(15)
C4_15 C5_15 H5_15 119.6
C6_15 C5_15 H5_15 119.6
C1_15 C6_15 C5_15 120.69(14)
C1_15 C6_15 H6_15 119.7
C5_15 C6_15 H6_15 119.7

loop_
_geom_bond_atom_site_label_1
_geom_bond_atom_site_label_2
_geom_bond_distance
Fe1_1 C3_1 1.7839(15)
Fe1_1 C1_1 1.7959(15)
Fe1_1 C2_1 1.7964(15)
Fe1_1 B1_1 2.0882(16)
Fe1_1 C4_1 2.1116(13)
Fe1_1 P1_3 2.2471(4)
C1_1 O1_1 1.1434(17)
C2_1 O2_1 1.1463(18)
O3_1 C3_1 1.1466(18)
B1_1 O4_1 1.3503(18)
B1_1 C1_2 1.578(2)
O4_1 C4_1 1.4690(15)
C4_1 C1_4 1.5162(18)
C4_1 C1_5 1.5169(18)
C1_2 C6_2 1.409(2)
C1_2 C2_2 1.411(2)
C2_2 C3_2 1.4048(19)
C2_2 C7_2 1.512(2)
C3_2 C4_2 1.390(2)
C3_2 C8_2 1.512(2)
C4_2 C5_2 1.391(2)
C4_2 H4_2 0.9500
C5_2 C6_2 1.403(2)
C5_2 C9_2 1.510(2)
C6_2 C10_2 1.516(2)
C7_2 H7A_2 0.9800
C7_2 H7B_2 0.9800
C7_2 H7C_2 0.9800
C8_2 H8A_2 0.9800
C8_2 H8B_2 0.9800
C8_2 H8C_2 0.9800
C9_2 H9A_2 0.9800
C9_2 H9B_2 0.9800
C9_2 H9C_2 0.9800
C10_2 H10A_2 0.9800
C10_2 H10B_2 0.9800
C10_2 H10C_2 0.9800
P1_3 C3_3 1.8115(17)
P1_3 C1_3 1.8145(17)
P1_3 C2_3 1.8187(15)
C1_3 H1A_3 0.9800
C1_3 H1B_3 0.9800
C1_3 H1C_3 0.9800
C2_3 H2A_3 0.9800
C2_3 H2B_3 0.9800
C2_3 H2C_3 0.9800
C3_3 H3A_3 0.9800
C3_3 H3B_3 0.9800
C3_3 H3C_3 0.9800
C1_4 C2_4 1.3947(19)
C1_4 C6_4 1.3983(19)
C2_4 C3_4 1.3920(19)
C2_4 H2_4 0.9500
C3_4 C4_4 1.388(2)
C3_4 H3_4 0.9500
C4_4 C5_4 1.384(2)
C4_4 H4_4 0.9500
C5_4 C6_4 1.393(2)
C5_4 H5_4 0.9500
C6_4 H6_4 0.9500
C1_5 C2_5 1.3966(18)
C1_5 C6_5 1.3978(19)
C2_5 C3_5 1.3861(19)
C2_5 H2_5 0.9500
C3_5 C4_5 1.391(2)
C3_5 H3_5 0.9500
C4_5 C5_5 1.384(2)
C4_5 H4_5 0.9500
C5_5 C6_5 1.394(2)
C5_5 H5_5 0.9500
C6_5 H6_5 0.9500
Fe1_11 C3_11 1.7872(15)
Fe1_11 C1_11 1.7942(15)
Fe1_11 C2_11 1.8041(14)
Fe1_11 B1_11 2.0751(15)
Fe1_11 C4_11 2.1060(13)
Fe1_11 P1_13 2.2508(4)
C1_11 O1_11 1.1458(18)
C2_11 O2_11 1.1449(18)
C3_11 O3_11 1.1472(18)
B1_11 O4_11 1.3503(18)
B1_11 C1_12 1.5749(19)
O4_11 C4_11 1.4751(15)
C4_11 C1_15 1.5159(19)
C4_11 C1_14 1.5169(18)
C1_12 C6_12 1.4085(19)
C1_12 C2_12 1.4116(19)
C2_12 C3_12 1.4021(19)
C2_12 C7_12 1.5134(19)
C3_12 C4_12 1.392(2)
C3_12 C8_12 1.512(2)
C4_12 C5_12 1.389(2)
C4_12 H4_12 0.9500
C5_12 C6_12 1.404(2)
C5_12 C9_12 1.510(2)
C6_12 C10_12 1.511(2)
C7_12 H7A_12 0.9800
C7_12 H7B_12 0.9800
C7_12 H7C_12 0.9800
C8_12 H8A_12 0.9800
C8_12 H8B_12 0.9800
C8_12 H8C_12 0.9800
C9_12 H9A_12 0.9800
C9_12 H9B_12 0.9800
C9_12 H9C_12 0.9800
C10_12 H10A_12 0.9800
C10_12 H10B_12 0.9800
C10_12 H10C_12 0.9800
P1_13 C2_13 1.8135(14)
P1_13 C1_13 1.8183(14)
P1_13 C3_13 1.8194(15)
C1_13 H1A_13 0.9800
C1_13 H1B_13 0.9800
C1_13 H1C_13 0.9800
C2_13 H2A_13 0.9800
C2_13 H2B_13 0.9800
C2_13 H2C_13 0.9800
C3_13 H3A_13 0.9800
C3_13 H3B_13 0.9800
C3_13 H3C_13 0.9800
C1_14 C2_14 1.393(2)
C1_14 C6_14 1.3968(19)
C2_14 C3_14 1.392(2)
C2_14 H2_14 0.9500
C3_14 C4_14 1.384(2)
C3_14 H3_14 0.9500
C4_14 C5_14 1.382(2)
C4_14 H4_14 0.9500
C5_14 C6_14 1.393(2)
C5_14 H5_14 0.9500
C6_14 H6_14 0.9500
C1_15 C6_15 1.394(2)
C1_15 C2_15 1.4024(19)
C2_15 C3_15 1.389(2)
C2_15 H2_15 0.9500
C3_15 C4_15 1.388(2)
C3_15 H3_15 0.9500
C4_15 C5_15 1.378(2)
C4_15 H4_15 0.9500
C5_15 C6_15 1.395(2)
C5_15 H5_15 0.9500
C6_15 H6_15 0.9500

loop_
_geom_torsion_atom_site_label_1
_geom_torsion_atom_site_label_2
_geom_torsion_atom_site_label_3
_geom_torsion_atom_site_label_4
_geom_torsion
C3_1 Fe1_1 B1_1 O4_1 -92.06(10)
C1_1 Fe1_1 B1_1 O4_1 93.69(9)
C2_1 Fe1_1 B1_1 O4_1 1.4(3)
C4_1 Fe1_1 B1_1 O4_1 0.02(8)
P1_3 Fe1_1 B1_1 O4_1 179.39(8)
C3_1 Fe1_1 B1_1 C1_2 90.90(15)
C1_1 Fe1_1 B1_1 C1_2 -83.36(15)
C2_1 Fe1_1 B1_1 C1_2 -175.69(18)
C4_1 Fe1_1 B1_1 C1_2 -177.02(17)
P1_3 Fe1_1 B1_1 C1_2 2.34(16)
C1_2 B1_1 O4_1 C4_1 177.61(12)
Fe1_1 B1_1 O4_1 C4_1 -0.03(10)
B1_1 O4_1 C4_1 C1_4 124.79(11)
B1_1 O4_1 C4_1 C1_5 -117.11(11)
B1_1 O4_1 C4_1 Fe1_1 0.03(10)
C3_1 Fe1_1 C4_1 O4_1 85.23(8)
C1_1 Fe1_1 C4_1 O4_1 -82.33(8)
C2_1 Fe1_1 C4_1 O4_1 -179.63(8)
B1_1 Fe1_1 C4_1 O4_1 -0.02(7)
P1_3 Fe1_1 C4_1 O4_1 -2.5(2)
C3_1 Fe1_1 C4_1 C1_4 -29.21(10)
C1_1 Fe1_1 C4_1 C1_4 163.23(10)
C2_1 Fe1_1 C4_1 C1_4 65.93(11)
B1_1 Fe1_1 C4_1 C1_4 -114.46(11)
P1_3 Fe1_1 C4_1 C1_4 -116.91(15)
C3_1 Fe1_1 C4_1 C1_5 -161.80(10)
C1_1 Fe1_1 C4_1 C1_5 30.63(10)
C2_1 Fe1_1 C4_1 C1_5 -66.67(10)
B1_1 Fe1_1 C4_1 C1_5 112.94(10)
P1_3 Fe1_1 C4_1 C1_5 110.50(15)
O4_1 B1_1 C1_2 C6_2 102.92(16)
Fe1_1 B1_1 C1_2 C6_2 -80.50(18)
O4_1 B1_1 C1_2 C2_2 -81.26(17)
Fe1_1 B1_1 C1_2 C2_2 95.31(17)
C6_2 C1_2 C2_2 C3_2 4.0(2)
B1_1 C1_2 C2_2 C3_2 -171.82(13)
C6_2 C1_2 C2_2 C7_2 -175.19(13)
B1_1 C1_2 C2_2 C7_2 9.0(2)
C1_2 C2_2 C3_2 C4_2 -0.4(2)
C7_2 C2_2 C3_2 C4_2 178.86(13)
C1_2 C2_2 C3_2 C8_2 179.75(13)
C7_2 C2_2 C3_2 C8_2 -1.0(2)
C2_2 C3_2 C4_2 C5_2 -2.8(2)
C8_2 C3_2 C4_2 C5_2 177.06(14)
C3_2 C4_2 C5_2 C6_2 2.2(2)
C3_2 C4_2 C5_2 C9_2 -177.74(14)
C4_2 C5_2 C6_2 C1_2 1.5(2)
C9_2 C5_2 C6_2 C1_2 -178.50(13)
C4_2 C5_2 C6_2 C10_2 -177.88(13)
C9_2 C5_2 C6_2 C10_2 2.1(2)
C2_2 C1_2 C6_2 C5_2 -4.6(2)
B1_1 C1_2 C6_2 C5_2 171.18(13)
C2_2 C1_2 C6_2 C10_2 174.78(13)
B1_1 C1_2 C6_2 C10_2 -9.4(2)
C3_1 Fe1_1 P1_3 C3_3 15.28(10)
C1_1 Fe1_1 P1_3 C3_3 -176.77(10)
C2_1 Fe1_1 P1_3 C3_3 -79.78(10)
B1_1 Fe1_1 P1_3 C3_3 100.79(10)
C4_1 Fe1_1 P1_3 C3_3 103.02(17)
C3_1 Fe1_1 P1_3 C1_3 -106.63(8)
C1_1 Fe1_1 P1_3 C1_3 61.32(8)
C2_1 Fe1_1 P1_3 C1_3 158.31(8)
B1_1 Fe1_1 P1_3 C1_3 -21.12(8)
C4_1 Fe1_1 P1_3 C1_3 -18.89(17)
C3_1 Fe1_1 P1_3 C2_3 133.50(8)
C1_1 Fe1_1 P1_3 C2_3 -58.54(8)
C2_1 Fe1_1 P1_3 C2_3 38.45(8)
B1_1 Fe1_1 P1_3 C2_3 -140.98(7)
C4_1 Fe1_1 P1_3 C2_3 -138.76(16)
O4_1 C4_1 C1_4 C2_4 -170.85(11)
C1_5 C4_1 C1_4 C2_4 71.52(15)
Fe1_1 C4_1 C1_4 C2_4 -62.87(15)
O4_1 C4_1 C1_4 C6_4 15.45(16)
C1_5 C4_1 C1_4 C6_4 -102.18(14)
Fe1_1 C4_1 C1_4 C6_4 123.43(11)
C6_4 C1_4 C2_4 C3_4 3.53(19)
C4_1 C1_4 C2_4 C3_4 -170.31(12)
C1_4 C2_4 C3_4 C4_4 -2.0(2)
C2_4 C3_4 C4_4 C5_4 -0.9(2)
C3_4 C4_4 C5_4 C6_4 2.1(2)
C4_4 C5_4 C6_4 C1_4 -0.5(2)
C2_4 C1_4 C6_4 C5_4 -2.3(2)
C4_1 C1_4 C6_4 C5_4 171.66(12)
O4_1 C4_1 C1_5 C2_5 170.89(11)
C1_4 C4_1 C1_5 C2_5 -71.96(15)
Fe1_1 C4_1 C1_5 C2_5 65.96(14)
O4_1 C4_1 C1_5 C6_5 -10.68(16)
C1_4 C4_1 C1_5 C6_5 106.46(13)
Fe1_1 C4_1 C1_5 C6_5 -115.62(12)
C6_5 C1_5 C2_5 C3_5 -0.98(19)
C4_1 C1_5 C2_5 C3_5 177.49(12)
C1_5 C2_5 C3_5 C4_5 0.5(2)
C2_5 C3_5 C4_5 C5_5 0.4(2)
C3_5 C4_5 C5_5 C6_5 -1.0(2)
C4_5 C5_5 C6_5 C1_5 0.5(2)
C2_5 C1_5 C6_5 C5_5 0.44(19)
C4_1 C1_5 C6_5 C5_5 -178.03(12)
C3_11 Fe1_11 B1_11 O4_11 -92.15(9)
C1_11 Fe1_11 B1_11 O4_11 92.52(9)
C2_11 Fe1_11 B1_11 O4_11 2.1(3)
C4_11 Fe1_11 B1_11 O4_11 -0.49(8)
P1_13 Fe1_11 B1_11 O4_11 179.36(8)
C3_11 Fe1_11 B1_11 C1_12 90.17(14)
C1_11 Fe1_11 B1_11 C1_12 -85.16(14)
C2_11 Fe1_11 B1_11 C1_12 -175.56(18)
C4_11 Fe1_11 B1_11 C1_12 -178.17(15)
P1_13 Fe1_11 B1_11 C1_12 1.68(14)
C1_12 B1_11 O4_11 C4_11 178.55(13)
Fe1_11 B1_11 O4_11 C4_11 0.63(10)
B1_11 O4_11 C4_11 C1_15 -117.35(11)
B1_11 O4_11 C4_11 C1_14 124.23(11)
B1_11 O4_11 C4_11 Fe1_11 -0.61(10)
C3_11 Fe1_11 C4_11 O4_11 86.43(8)
C1_11 Fe1_11 C4_11 O4_11 -84.53(8)
C2_11 Fe1_11 C4_11 O4_11 -178.78(8)
B1_11 Fe1_11 C4_11 O4_11 0.44(7)
P1_13 Fe1_11 C4_11 O4_11 -0.02(17)
C3_11 Fe1_11 C4_11 C1_15 -160.12(10)
C1_11 Fe1_11 C4_11 C1_15 28.91(10)
C2_11 Fe1_11 C4_11 C1_15 -65.34(10)
B1_11 Fe1_11 C4_11 C1_15 113.88(11)
P1_13 Fe1_11 C4_11 C1_15 113.43(12)
C3_11 Fe1_11 C4_11 C1_14 -28.06(11)
C1_11 Fe1_11 C4_11 C1_14 160.97(11)
C2_11 Fe1_11 C4_11 C1_14 66.72(11)
B1_11 Fe1_11 C4_11 C1_14 -114.06(12)
P1_13 Fe1_11 C4_11 C1_14 -114.51(13)
O4_11 B1_11 C1_12 C6_12 -88.89(17)
Fe1_11 B1_11 C1_12 C6_12 88.33(16)
O4_11 B1_11 C1_12 C2_12 100.52(17)
Fe1_11 B1_11 C1_12 C2_12 -82.27(16)
C6_12 C1_12 C2_12 C3_12 -5.9(2)
B1_11 C1_12 C2_12 C3_12 164.66(12)
C6_12 C1_12 C2_12 C7_12 172.61(12)
B1_11 C1_12 C2_12 C7_12 -16.84(19)
C1_12 C2_12 C3_12 C4_12 1.2(2)
C7_12 C2_12 C3_12 C4_12 -177.31(13)
C1_12 C2_12 C3_12 C8_12 -178.99(13)
C7_12 C2_12 C3_12 C8_12 2.5(2)
C2_12 C3_12 C4_12 C5_12 3.2(2)
C8_12 C3_12 C4_12 C5_12 -176.58(14)
C3_12 C4_12 C5_12 C6_12 -2.9(2)
C3_12 C4_12 C5_12 C9_12 178.67(14)
C4_12 C5_12 C6_12 C1_12 -1.9(2)
C9_12 C5_12 C6_12 C1_12 176.54(13)
C4_12 C5_12 C6_12 C10_12 179.86(13)
C9_12 C5_12 C6_12 C10_12 -1.7(2)
C2_12 C1_12 C6_12 C5_12 6.2(2)
B1_11 C1_12 C6_12 C5_12 -164.39(12)
C2_12 C1_12 C6_12 C10_12 -175.58(12)
B1_11 C1_12 C6_12 C10_12 13.79(19)
C3_11 Fe1_11 P1_13 C2_13 108.70(7)
C1_11 Fe1_11 P1_13 C2_13 -79.69(7)
C2_11 Fe1_11 P1_13 C2_13 14.04(7)
B1_11 Fe1_11 P1_13 C2_13 -165.15(7)
C4_11 Fe1_11 P1_13 C2_13 -164.74(13)
C3_11 Fe1_11 P1_13 C1_13 -132.21(7)
C1_11 Fe1_11 P1_13 C1_13 39.39(7)
C2_11 Fe1_11 P1_13 C1_13 133.12(8)
B1_11 Fe1_11 P1_13 C1_13 -46.06(7)
C4_11 Fe1_11 P1_13 C1_13 -45.65(14)
C3_11 Fe1_11 P1_13 C3_13 -12.12(7)
C1_11 Fe1_11 P1_13 C3_13 159.49(7)
C2_11 Fe1_11 P1_13 C3_13 -106.78(7)
B1_11 Fe1_11 P1_13 C3_13 74.03(7)
C4_11 Fe1_11 P1_13 C3_13 74.44(13)
O4_11 C4_11 C1_14 C2_14 -156.15(12)
C1_15 C4_11 C1_14 C2_14 85.77(15)
Fe1_11 C4_11 C1_14 C2_14 -47.76(16)
O4_11 C4_11 C1_14 C6_14 29.83(16)
C1_15 C4_11 C1_14 C6_14 -88.25(15)
Fe1_11 C4_11 C1_14 C6_14 138.22(11)
C6_14 C1_14 C2_14 C3_14 3.1(2)
C4_11 C1_14 C2_14 C3_14 -170.96(13)
C1_14 C2_14 C3_14 C4_14 -0.5(2)
C2_14 C3_14 C4_14 C5_14 -2.5(2)
C3_14 C4_14 C5_14 C6_14 2.8(2)
C4_14 C5_14 C6_14 C1_14 -0.1(2)
C2_14 C1_14 C6_14 C5_14 -2.8(2)
C4_11 C1_14 C6_14 C5_14 171.46(13)
O4_11 C4_11 C1_15 C6_15 -0.29(16)
C1_14 C4_11 C1_15 C6_15 116.94(14)
Fe1_11 C4_11 C1_15 C6_15 -105.68(13)
O4_11 C4_11 C1_15 C2_15 179.33(11)
C1_14 C4_11 C1_15 C2_15 -63.44(16)
Fe1_11 C4_11 C1_15 C2_15 73.95(14)
C6_15 C1_15 C2_15 C3_15 0.7(2)
C4_11 C1_15 C2_15 C3_15 -178.98(12)
C1_15 C2_15 C3_15 C4_15 0.2(2)
C2_15 C3_15 C4_15 C5_15 -0.6(2)
C3_15 C4_15 C5_15 C6_15 0.2(2)
C2_15 C1_15 C6_15 C5_15 -1.1(2)
C4_11 C1_15 C6_15 C5_15 178.58(13)
C4_15 C5_15 C6_15 C1_15 0.6(2)
